data_4341952
loop_
_publ_author_name
'Ion, Adrian E.'
'Nica, Simona'
'Madalan, Augustin M.'
'Shova, Sergiu'
'Vallejo, Julia'
'Julve, Miguel'
'Lloret, Francesc'
'Andruh, Marius'

_publ_section_title
;
 Two-Dimensional Coordination Polymers Constructed Using, Simultaneously,
 Linear and Angular Spacers and Cobalt(II) Nodes. New Examples of Networks
 of Single-Ion Magnets.
;
_journal_issue 1
_journal_name_full 'Inorganic chemistry'
_journal_page_first 16
_journal_page_last 18
_journal_paper_doi 10.1021/ic5025197
_journal_volume 54
_journal_year 2015
_chemical_formula_sum 'C31 H31 Co N6 O3 S2'
_chemical_formula_weight 658.62
_chemical_name_systematic
;
 ?
;
_space_group_IT_number 14
_symmetry_cell_setting monoclinic
_symmetry_space_group_name_Hall '-P 2yab'
_symmetry_space_group_name_H-M 'P 1 21/a 1'
_atom_sites_solution_hydrogens geom
_atom_sites_solution_primary direct
_atom_sites_solution_secondary difmap
_audit_creation_method SHELXL-97
_cell_angle_alpha 90.00
_cell_angle_beta 100.173(14)
_cell_angle_gamma 90.00
_cell_formula_units_Z 4
_cell_length_a 10.5666(18)
_cell_length_b 19.798(2)
_cell_length_c 16.860(3)
_cell_measurement_reflns_used 12980
_cell_measurement_temperature 293(2)
_cell_measurement_theta_max 25.02
_cell_measurement_theta_min 2.36
_cell_volume 3471.6(9)
_computing_cell_refinement X-Area
_computing_data_collection X-Area
_computing_data_reduction X-Area
_computing_structure_refinement 'SHELXL-97 (Sheldrick, 1997)'
_computing_structure_solution 'SHELXS-97 (Sheldrick, 1997)'
_diffrn_ambient_temperature 293(2)
_diffrn_measured_fraction_theta_full 0.979
_diffrn_measured_fraction_theta_max 0.979
_diffrn_measurement_device_type 'STOE IPDS II'
_diffrn_measurement_method 'omega scans'
_diffrn_radiation_monochromator graphite
_diffrn_radiation_source 'fine-focus sealed tube'
_diffrn_radiation_type MoK\a
_diffrn_radiation_wavelength 0.71073
_diffrn_reflns_av_R_equivalents 0.2068
_diffrn_reflns_av_sigmaI/netI 0.3333
_diffrn_reflns_limit_h_max 12
_diffrn_reflns_limit_h_min -11
_diffrn_reflns_limit_k_max 23
_diffrn_reflns_limit_k_min -22
_diffrn_reflns_limit_l_max 20
_diffrn_reflns_limit_l_min -20
_diffrn_reflns_number 18081
_diffrn_reflns_theta_full 25.02
_diffrn_reflns_theta_max 25.02
_diffrn_reflns_theta_min 2.36
_exptl_absorpt_coefficient_mu 0.652
_exptl_absorpt_correction_T_max 0.9245
_exptl_absorpt_correction_T_min 0.8986
_exptl_absorpt_correction_type multi-scan
_exptl_absorpt_process_details
;
[c.f. r.h. blessing, acta cryst. (1995), a51, 33-38]
;
_exptl_crystal_colour violet-blue
_exptl_crystal_density_diffrn 1.249
_exptl_crystal_density_meas ?
_exptl_crystal_density_method 'not measured'
_exptl_crystal_description plaque
_exptl_crystal_F_000 1344
_exptl_crystal_size_max 0.4
_exptl_crystal_size_mid 0.12
_exptl_crystal_size_min 0.01
_refine_diff_density_max 0.329
_refine_diff_density_min -0.289
_refine_diff_density_rms 0.049
_refine_ls_extinction_method none
_refine_ls_goodness_of_fit_ref 0.713
_refine_ls_hydrogen_treatment constr
_refine_ls_matrix_type full
_refine_ls_number_parameters 388
_refine_ls_number_reflns 6005
_refine_ls_number_restraints 1
_refine_ls_restrained_S_all 0.713
_refine_ls_R_factor_all 0.2445
_refine_ls_R_factor_gt 0.0658
_refine_ls_shift/su_max 0.026
_refine_ls_shift/su_mean 0.002
_refine_ls_structure_factor_coef Fsqd
_refine_ls_weighting_details 'calc w=1/[\s^2^(Fo^2^)+(0.0000P)^2^+0.0000P] where P=(Fo^2^+2Fc^2^)/3'
_refine_ls_weighting_scheme calc
_refine_ls_wR_factor_gt 0.0720
_refine_ls_wR_factor_ref 0.1104
_reflns_number_gt 1654
_reflns_number_total 6005
_reflns_threshold_expression >2sigma(I)
_cod_data_source_file ic5025197_si_003.cif
_cod_data_source_block shelxl
_cod_depositor_comments
;
The following automatic conversions were performed:

'_symmetry_cell_setting' value 'Monoclinic' changed to 'monoclinic'
according to
/home/saulius/struct/COD-crude-data--automatic-downloads/rss-feeds/ACS/lib/dictionaries/cif_core.dic
dictionary named 'cif_core.dic' version 2.4.2 from 2011-04-26.

Automatic conversion script
Id: cif_fix_values 2935 2014-11-11 08:27:57Z andrius 

The following automatic conversions were performed:

'_exptl_crystal_density_meas' value 'not measured' was changed to '?'
- the value is perceived as not measured.

Automatic conversion script
Id: cif_fix_values 3008 2015-01-20 13:52:24Z robertas 

 Adding full bibliography for 4341951--4341952.cif.
;
_cod_original_cell_volume 3471.6(10)
_cod_original_sg_symbol_H-M P21/a
_cod_database_code 4341952

loop_
_symmetry_equiv_pos_as_xyz
'x, y, z'
'-x+1/2, y+1/2, -z'
'-x, -y, -z'
'x-1/2, -y-1/2, z'

loop_
_atom_site_label
_atom_site_type_symbol
_atom_site_fract_x
_atom_site_fract_y
_atom_site_fract_z
_atom_site_U_iso_or_equiv
_atom_site_adp_type
_atom_site_occupancy
_atom_site_symmetry_multiplicity
_atom_site_calc_flag
_atom_site_refinement_flags
C1 C 0.4019(9) 0.0609(6) 0.8578(7) 0.079(4) Uani 1 1 d .
C2 C 0.7825(7) 0.0906(5) 0.6048(6) 0.053(3) Uani 1 1 d .
C3 C 0.4596(8) 0.1717(5) 0.6071(5) 0.060(3) Uani 1 1 d .
H3 H 0.5365 0.1953 0.6211 0.072 Uiso 1 1 calc R
C4 C 0.3665(7) 0.1976(4) 0.5461(5) 0.055(2) Uani 1 1 d .
H4 H 0.3808 0.2386 0.5220 0.066 Uiso 1 1 calc R
C5 C 0.2520(7) 0.1629(4) 0.5205(4) 0.047(2) Uani 1 1 d .
C6 C 0.2331(7) 0.1039(4) 0.5634(4) 0.059(3) Uani 1 1 d .
H6 H 0.1563 0.0800 0.5515 0.070 Uiso 1 1 calc R
C7 C 0.3316(7) 0.0818(5) 0.6243(4) 0.064(2) Uani 1 1 d .
H7 H 0.3190 0.0419 0.6510 0.076 Uiso 1 1 calc R
C8 C 0.1524(7) 0.1900(5) 0.4565(5) 0.060(3) Uani 1 1 d .
C9 C 0.1364(7) 0.2600(5) 0.4416(5) 0.058(3) Uani 1 1 d .
H9 H 0.1835 0.2938 0.4718 0.070 Uiso 1 1 calc R
C10 C 0.0379(7) 0.2713(5) 0.3735(5) 0.055(2) Uani 1 1 d .
C11 C -0.0155(7) 0.2091(5) 0.3463(5) 0.057(2) Uani 1 1 d .
C12 C 0.0630(7) 0.1544(5) 0.3971(5) 0.057(3) Uani 1 1 d .
C13 C 0.0528(7) 0.0866(5) 0.3855(5) 0.065(3) Uani 1 1 d .
H13 H 0.1137 0.0608 0.4191 0.078 Uiso 1 1 calc R
C14 C -0.0356(8) 0.0497(5) 0.3307(5) 0.079(3) Uani 1 1 d .
H14 H -0.0239 0.0031 0.3325 0.095 Uiso 1 1 calc R
C15 C -0.1361(8) 0.0720(6) 0.2750(5) 0.080(3) Uani 1 1 d .
H15 H -0.1847 0.0384 0.2454 0.096 Uiso 1 1 calc R
C16 C -0.1765(9) 0.1373(6) 0.2560(6) 0.085(3) Uani 1 1 d .
H16 H -0.2501 0.1413 0.2169 0.102 Uiso 1 1 calc R
C17 C -0.1224(7) 0.1982(5) 0.2874(5) 0.066(3) Uani 1 1 d .
H17 H -0.1643 0.2370 0.2654 0.079 Uiso 1 1 calc R
C18 C -0.0023(7) 0.3412(5) 0.3474(6) 0.059(3) Uani 1 1 d .
C19 C -0.0286(8) 0.3581(5) 0.2659(6) 0.071(3) Uani 1 1 d .
H19 H -0.0282 0.3249 0.2269 0.085 Uiso 1 1 calc R
C20 C -0.0559(7) 0.4260(5) 0.2425(5) 0.066(3) Uani 1 1 d .
H20 H -0.0686 0.4373 0.1881 0.079 Uiso 1 1 calc R
C21 C -0.0417(8) 0.4553(5) 0.3736(5) 0.065(3) Uani 1 1 d .
H21 H -0.0481 0.4888 0.4114 0.078 Uiso 1 1 calc R
C22 C -0.0112(8) 0.3926(5) 0.4018(6) 0.071(3) Uani 1 1 d .
H22 H 0.0036 0.3840 0.4569 0.085 Uiso 1 1 calc R
C23 C 0.8441(7) 0.0057(4) 0.8265(4) 0.053(2) Uani 1 1 d .
H23 H 0.8445 -0.0109 0.7750 0.063 Uiso 1 1 calc R
C24 C 0.9416(7) -0.0149(5) 0.8886(5) 0.064(3) Uani 1 1 d .
H24 H 1.0024 -0.0463 0.8786 0.077 Uiso 1 1 calc R
C25 C 0.9478(7) 0.0111(4) 0.9644(5) 0.048(2) Uani 1 1 d .
C26 C 0.8543(8) 0.0545(4) 0.9770(5) 0.072(3) Uani 1 1 d .
H26 H 0.8547 0.0734 1.0276 0.087 Uiso 1 1 calc R
C27 C 0.7554(7) 0.0705(5) 0.9107(4) 0.063(2) Uani 1 1 d .
H27 H 0.6894 0.0989 0.9196 0.076 Uiso 1 1 calc R
C28 C 0.5670(9) 0.2226(6) 0.7979(6) 0.076(3) Uani 1 1 d .
H28 H 0.5059 0.2062 0.8265 0.092 Uiso 1 1 calc R
C29 C 0.6558(15) 0.3182(8) 0.7425(9) 0.176(7) Uani 1 1 d .
H29A H 0.6406 0.3660 0.7394 0.265 Uiso 1 1 calc R
H29B H 0.6443 0.2997 0.6890 0.265 Uiso 1 1 calc R
H29C H 0.7421 0.3097 0.7696 0.265 Uiso 1 1 calc R
C30 C 0.4739(12) 0.3308(7) 0.8126(9) 0.168(6) Uani 1 1 d .
H30A H 0.4872 0.3769 0.7985 0.253 Uiso 1 1 calc R
H30B H 0.4822 0.3270 0.8701 0.253 Uiso 1 1 calc R
H30C H 0.3894 0.3167 0.7876 0.253 Uiso 1 1 calc R
N1 N 0.4723(8) 0.0698(4) 0.8152(4) 0.071(2) Uani 1 1 d .
N2 N 0.7236(6) 0.0884(4) 0.6606(4) 0.061(2) Uani 1 1 d .
N3 N 0.4443(6) 0.1148(4) 0.6467(4) 0.0538(19) Uani 1 1 d .
N4 N 0.7528(6) 0.0468(4) 0.8368(4) 0.054(2) Uani 1 1 d .
N5 N -0.0636(6) 0.4735(4) 0.2959(4) 0.058(2) Uani 1 1 d .
N6 N 0.5695(8) 0.2880(5) 0.7849(6) 0.086(3) Uani 1 1 d .
O1 O 0.6392(5) 0.1823(3) 0.7750(4) 0.072(2) Uani 1 1 d .
Co1 Co 0.59812(10) 0.07783(6) 0.74052(7) 0.0469(3) Uani 1 1 d .
S1 S 0.2954(4) 0.0449(4) 0.9173(3) 0.244(4) Uani 1 1 d .
S2 S 0.8601(3) 0.09421(17) 0.53264(18) 0.0952(11) Uani 1 1 d .
O2W O -0.117(8) 0.277(2) 0.0456(15) 0.72(6) Uani 1 1 d .
O3S O 0.049(7) 0.2303(18) 0.068(2) 0.62(3) Uani 1 1 d D
C31 C 0.126(8) 0.284(4) 0.0367(17) 0.95(11) Uani 1 1 d D

loop_
_atom_site_aniso_label
_atom_site_aniso_U_11
_atom_site_aniso_U_22
_atom_site_aniso_U_33
_atom_site_aniso_U_23
_atom_site_aniso_U_13
_atom_site_aniso_U_12
C1 0.056(6) 0.090(10) 0.083(8) 0.013(7) -0.015(5) -0.005(6)
C2 0.043(5) 0.046(7) 0.062(6) 0.011(5) -0.014(4) 0.015(5)
C3 0.059(6) 0.047(7) 0.062(6) 0.021(5) -0.019(4) -0.002(5)
C4 0.060(5) 0.036(6) 0.065(6) 0.006(4) -0.003(4) -0.006(4)
C5 0.050(5) 0.036(6) 0.053(6) 0.019(4) 0.000(4) 0.000(4)
C6 0.036(4) 0.076(8) 0.059(5) 0.010(5) -0.004(4) -0.007(4)
C7 0.053(5) 0.044(6) 0.086(6) 0.034(6) -0.009(4) 0.000(5)
C8 0.051(5) 0.057(7) 0.060(6) 0.012(5) -0.021(4) 0.003(5)
C9 0.055(5) 0.048(6) 0.065(6) 0.013(5) -0.008(4) 0.000(5)
C10 0.054(5) 0.039(6) 0.067(6) 0.007(5) -0.002(4) -0.001(5)
C11 0.051(5) 0.056(7) 0.058(6) 0.009(5) -0.004(4) 0.006(5)
C12 0.046(5) 0.047(7) 0.075(6) 0.026(5) 0.003(5) 0.013(5)
C13 0.068(5) 0.027(6) 0.092(6) 0.017(5) -0.006(5) 0.007(5)
C14 0.089(7) 0.046(7) 0.090(7) 0.005(5) -0.018(6) 0.007(5)
C15 0.079(7) 0.056(8) 0.096(8) -0.004(7) -0.008(5) -0.014(6)
C16 0.063(6) 0.078(9) 0.101(8) -0.007(7) -0.023(5) -0.016(6)
C17 0.055(6) 0.059(7) 0.075(7) 0.021(5) -0.015(5) -0.004(5)
C18 0.044(5) 0.059(7) 0.068(6) 0.021(5) -0.011(4) 0.005(5)
C19 0.087(7) 0.039(7) 0.077(7) -0.002(5) -0.009(5) 0.008(5)
C20 0.082(6) 0.048(6) 0.059(6) 0.015(6) -0.012(4) 0.003(6)
C21 0.085(7) 0.041(6) 0.059(6) 0.014(5) -0.019(5) -0.009(5)
C22 0.088(7) 0.054(7) 0.061(6) 0.000(5) -0.014(5) 0.003(5)
C23 0.047(5) 0.066(7) 0.042(5) 0.002(4) -0.004(4) 0.012(5)
C24 0.049(5) 0.079(8) 0.055(6) -0.005(5) -0.021(4) 0.015(5)
C25 0.044(5) 0.045(6) 0.049(5) -0.003(4) -0.004(4) -0.003(4)
C26 0.070(6) 0.059(7) 0.071(6) -0.022(5) -0.034(5) 0.028(5)
C27 0.060(5) 0.063(7) 0.058(5) 0.006(5) -0.014(4) 0.030(5)
C28 0.059(6) 0.081(10) 0.087(8) -0.022(7) 0.005(5) -0.009(6)
C29 0.237(17) 0.098(14) 0.217(17) 0.004(11) 0.103(14) -0.071(12)
C30 0.112(9) 0.078(11) 0.307(19) -0.063(11) 0.015(10) 0.021(8)
N1 0.085(6) 0.054(6) 0.064(5) 0.004(5) -0.011(4) 0.001(5)
N2 0.058(5) 0.047(5) 0.070(5) 0.005(4) -0.013(4) -0.001(4)
N3 0.039(4) 0.060(6) 0.057(4) 0.008(4) -0.007(3) -0.004(4)
N4 0.052(4) 0.050(5) 0.050(5) -0.013(4) -0.018(3) 0.011(4)
N5 0.071(5) 0.041(5) 0.053(5) 0.001(4) -0.015(4) 0.006(4)
N6 0.078(6) 0.033(6) 0.145(8) 0.001(6) 0.012(5) 0.002(5)
O1 0.057(4) 0.050(5) 0.102(5) -0.010(4) -0.008(3) 0.010(3)
Co1 0.0444(5) 0.0385(7) 0.0514(6) -0.0010(7) -0.0089(5) 0.0034(7)
S1 0.144(4) 0.428(11) 0.177(4) 0.049(5) 0.073(3) -0.067(5)
S2 0.0961(19) 0.098(3) 0.099(2) 0.0400(19) 0.0367(16) 0.0343(18)
O2W 1.13(13) 0.74(7) 0.23(2) -0.06(3) -0.06(5) 0.49(9)
O3S 0.98(9) 0.44(5) 0.53(5) -0.18(4) 0.37(6) -0.21(6)
C31 0.86(12) 1.8(2) 0.16(3) 0.11(6) -0.03(5) -1.00(16)

loop_
_atom_type_symbol
_atom_type_description
_atom_type_scat_dispersion_real
_atom_type_scat_dispersion_imag
_atom_type_scat_source
C C 0.0033 0.0016 'International Tables Vol C Tables 4.2.6.8 and 6.1.1.4'
H H 0.0000 0.0000 'International Tables Vol C Tables 4.2.6.8 and 6.1.1.4'
N N 0.0061 0.0033 'International Tables Vol C Tables 4.2.6.8 and 6.1.1.4'
O O 0.0106 0.0060 'International Tables Vol C Tables 4.2.6.8 and 6.1.1.4'
Co Co 0.3494 0.9721 'International Tables Vol C Tables 4.2.6.8 and 6.1.1.4'
S S 0.1246 0.1234 'International Tables Vol C Tables 4.2.6.8 and 6.1.1.4'

loop_
_geom_angle_atom_site_label_1
_geom_angle_atom_site_label_2
_geom_angle_atom_site_label_3
_geom_angle
_geom_angle_site_symmetry_1
_geom_angle_site_symmetry_3
N1 C1 S1 177.2(12) . .
N2 C2 S2 179.4(9) . .
N3 C3 C4 123.3(8) . .
N3 C3 H3 118.4 . .
C4 C3 H3 118.4 . .
C3 C4 C5 120.7(8) . .
C3 C4 H4 119.7 . .
C5 C4 H4 119.7 . .
C4 C5 C6 116.4(6) . .
C4 C5 C8 121.1(7) . .
C6 C5 C8 122.2(7) . .
C7 C6 C5 118.9(7) . .
C7 C6 H6 120.6 . .
C5 C6 H6 120.6 . .
N3 C7 C6 124.0(8) . .
N3 C7 H7 118.0 . .
C6 C7 H7 118.0 . .
C9 C8 C12 108.3(7) . .
C9 C8 C5 122.4(7) . .
C12 C8 C5 129.2(8) . .
C8 C9 C10 110.2(7) . .
C8 C9 H9 124.9 . .
C10 C9 H9 124.9 . .
C11 C10 C9 108.7(7) . .
C11 C10 C18 130.1(7) . .
C9 C10 C18 120.9(8) . .
C17 C11 C10 127.1(8) . .
C17 C11 C12 125.8(8) . .
C10 C11 C12 107.0(7) . .
C13 C12 C8 127.7(8) . .
C13 C12 C11 126.7(8) . .
C8 C12 C11 105.6(8) . .
C12 C13 C14 129.6(8) . .
C12 C13 H13 115.2 . .
C14 C13 H13 115.2 . .
C15 C14 C13 129.5(9) . .
C15 C14 H14 115.3 . .
C13 C14 H14 115.3 . .
C14 C15 C16 129.4(9) . .
C14 C15 H15 115.3 . .
C16 C15 H15 115.3 . .
C15 C16 C17 129.1(9) . .
C15 C16 H16 115.4 . .
C17 C16 H16 115.4 . .
C11 C17 C16 129.3(9) . .
C11 C17 H17 115.4 . .
C16 C17 H17 115.4 . .
C22 C18 C19 116.9(9) . .
C22 C18 C10 122.4(8) . .
C19 C18 C10 120.7(9) . .
C18 C19 C20 119.8(9) . .
C18 C19 H19 120.1 . .
C20 C19 H19 120.1 . .
N5 C20 C19 121.5(8) . .
N5 C20 H20 119.2 . .
C19 C20 H20 119.2 . .
N5 C21 C22 125.6(9) . .
N5 C21 H21 117.2 . .
C22 C21 H21 117.2 . .
C21 C22 C18 118.9(9) . .
C21 C22 H22 120.5 . .
C18 C22 H22 120.5 . .
N4 C23 C24 123.5(8) . .
N4 C23 H23 118.3 . .
C24 C23 H23 118.3 . .
C25 C24 C23 119.9(8) . .
C25 C24 H24 120.1 . .
C23 C24 H24 120.1 . .
C26 C25 C24 118.0(7) . .
C26 C25 C25 119.9(9) . 3_757
C24 C25 C25 122.0(10) . 3_757
C25 C26 C27 118.1(8) . .
C25 C26 H26 120.9 . .
C27 C26 H26 120.9 . .
N4 C27 C26 123.3(8) . .
N4 C27 H27 118.3 . .
C26 C27 H27 118.3 . .
O1 C28 N6 124.3(11) . .
O1 C28 H28 117.9 . .
N6 C28 H28 117.9 . .
N6 C29 H29A 109.5 . .
N6 C29 H29B 109.5 . .
H29A C29 H29B 109.5 . .
N6 C29 H29C 109.5 . .
H29A C29 H29C 109.5 . .
H29B C29 H29C 109.5 . .
N6 C30 H30A 109.5 . .
N6 C30 H30B 109.5 . .
H30A C30 H30B 109.5 . .
N6 C30 H30C 109.5 . .
H30A C30 H30C 109.5 . .
H30B C30 H30C 109.5 . .
C1 N1 Co1 175.6(11) . .
C2 N2 Co1 170.0(6) . .
C3 N3 C7 116.6(6) . .
C3 N3 Co1 120.3(5) . .
C7 N3 Co1 123.1(6) . .
C23 N4 C27 117.1(6) . .
C23 N4 Co1 123.7(5) . .
C27 N4 Co1 119.2(5) . .
C20 N5 C21 117.2(8) . .
C20 N5 Co1 121.0(6) . 2_556
C21 N5 Co1 121.6(6) . 2_556
C28 N6 C29 122.9(11) . .
C28 N6 C30 118.9(11) . .
C29 N6 C30 118.1(11) . .
C28 O1 Co1 127.2(7) . .
N1 Co1 N2 177.9(3) . .
N1 Co1 N5 90.3(3) . 2_546
N2 Co1 N5 90.4(3) . 2_546
N1 Co1 O1 91.8(3) . .
N2 Co1 O1 87.5(3) . .
N5 Co1 O1 177.8(3) 2_546 .
N1 Co1 N4 90.2(3) . .
N2 Co1 N4 91.8(3) . .
N5 Co1 N4 90.5(2) 2_546 .
O1 Co1 N4 88.9(2) . .
N1 Co1 N3 89.4(3) . .
N2 Co1 N3 88.6(2) . .
N5 Co1 N3 92.7(3) 2_546 .
O1 Co1 N3 87.9(2) . .
N4 Co1 N3 176.8(3) . .

loop_
_geom_bond_atom_site_label_1
_geom_bond_atom_site_label_2
_geom_bond_distance
_geom_bond_site_symmetry_2
C1 N1 1.135(10) .
C1 S1 1.666(12) .
C2 N2 1.218(9) .
C2 S2 1.584(10) .
C3 N3 1.335(10) .
C3 C4 1.391(9) .
C3 H3 0.9300 .
C4 C5 1.392(10) .
C4 H4 0.9300 .
C5 C6 1.406(10) .
C5 C8 1.469(9) .
C6 C7 1.397(9) .
C6 H6 0.9300 .
C7 N3 1.352(9) .
C7 H7 0.9300 .
C8 C9 1.413(11) .
C8 C12 1.434(11) .
C9 C10 1.425(9) .
C9 H9 0.9300 .
C10 C11 1.398(11) .
C10 C18 1.491(11) .
C11 C17 1.384(9) .
C11 C12 1.531(11) .
C12 C13 1.359(11) .
C13 C14 1.398(11) .
C13 H13 0.9300 .
C14 C15 1.361(10) .
C14 H14 0.9300 .
C15 C16 1.382(14) .
C15 H15 0.9300 .
C16 C17 1.398(12) .
C16 H16 0.9300 .
C17 H17 0.9300 .
C18 C22 1.384(12) .
C18 C19 1.395(11) .
C19 C20 1.416(12) .
C19 H19 0.9300 .
C20 N5 1.314(10) .
C20 H20 0.9300 .
C21 N5 1.339(9) .
C21 C22 1.348(11) .
C21 H21 0.9300 .
C22 H22 0.9300 .
C23 N4 1.297(9) .
C23 C24 1.394(9) .
C23 H23 0.9300 .
C24 C25 1.368(10) .
C24 H24 0.9300 .
C25 C26 1.355(10) .
C25 C25 1.545(13) 3_757
C26 C27 1.424(9) .
C26 H26 0.9300 .
C27 N4 1.327(9) .
C27 H27 0.9300 .
C28 O1 1.213(11) .
C28 N6 1.314(12) .
C28 H28 0.9300 .
C29 N6 1.389(13) .
C29 H29A 0.9600 .
C29 H29B 0.9600 .
C29 H29C 0.9600 .
C30 N6 1.457(13) .
C30 H30A 0.9600 .
C30 H30B 0.9600 .
C30 H30C 0.9600 .
N1 Co1 1.992(9) .
N2 Co1 2.061(9) .
N3 Co1 2.184(6) .
N4 Co1 2.179(6) .
N5 Co1 2.168(7) 2_556
O1 Co1 2.172(7) .
Co1 N5 2.168(7) 2_546
O3S C31 1.501(5) .
